data_7027712
loop_
_publ_author_name
'Bella, Pedro A.'
'Crespo, Olga'
'Fern\'andez, Eduardo J.'
'Fischer, Axel K.'
'Jones, Peter G.'
'Laguna, Antonio'
'L\'opez-de-Luzuriaga, Jos\'e M.'
'Monge, Miguel'

_publ_section_title
;
 Gold complexes of 3,4-bis(diphenylphosphinoamino)toluene and
 1,2-bis(diphenylphosphinoamino)benzene. A comparative
 study&#x200A;&#x2020;
;
_journal_issue 22
_journal_name_full 'Journal of the Chemical Society, Dalton Transactions'
_journal_page_first 4009
_journal_paper_doi 10.1039/a905857e
_journal_year 1999
_chemical_formula_sum 'C66 H64 Au Cl9 N4 O4 P4'
_chemical_formula_weight 1617.11
_chemical_name_systematic
;
 ?
;
_space_group_IT_number 14
_symmetry_cell_setting monoclinic
_symmetry_space_group_name_Hall '-P 2yn'
_symmetry_space_group_name_H-M 'P 1 21/n 1'
_atom_sites_solution_hydrogens geom
_atom_sites_solution_primary Patterson
_atom_sites_solution_secondary difmap
_audit_creation_method SHELXL
_cell_angle_alpha 90.00
_cell_angle_beta 98.26(3)
_cell_angle_gamma 90.00
_cell_formula_units_Z 4
_cell_length_a 13.641(4)
_cell_length_b 29.735(8)
_cell_length_c 17.361(6)
_cell_measurement_reflns_used 47
_cell_measurement_temperature 143(2)
_cell_measurement_theta_max 11.5
_cell_measurement_theta_min 10
_cell_volume 6969(4)
_computing_cell_refinement 'Stoe DIF4'
_computing_data_collection 'Stoe DIF4'
_computing_data_reduction 'Stoe REDU4'
_computing_molecular_graphics 'Siemens XP'
_computing_publication_material SHELXL-93
_computing_structure_refinement 'SHELXL-93 (Sheldrick, 1993)'
_computing_structure_solution 'SHELXS-86 (Sheldrick, 1990)'
_diffrn_ambient_temperature 143(2)
_diffrn_measurement_device 'Stoe STADI-4'
_diffrn_measurement_method \w-scans
_diffrn_radiation_monochromator graphite
_diffrn_radiation_source 'fine-focus sealed tube'
_diffrn_radiation_type MoK\a
_diffrn_radiation_wavelength 0.71073
_diffrn_reflns_av_R_equivalents 0.0501
_diffrn_reflns_av_sigmaI/netI 0.1216
_diffrn_reflns_limit_h_max 14
_diffrn_reflns_limit_h_min 0
_diffrn_reflns_limit_k_max 32
_diffrn_reflns_limit_k_min 0
_diffrn_reflns_limit_l_max 18
_diffrn_reflns_limit_l_min -18
_diffrn_reflns_number 9581
_diffrn_reflns_theta_max 22.56
_diffrn_reflns_theta_min 3.02
_diffrn_standards_decay_% 4
_diffrn_standards_interval_time 60
_diffrn_standards_number 3
_exptl_absorpt_coefficient_mu 2.597
_exptl_absorpt_correction_T_max 0.812
_exptl_absorpt_correction_T_min 0.771
_exptl_absorpt_correction_type Psi-scans
_exptl_crystal_colour colourless
_exptl_crystal_density_diffrn 1.541
_exptl_crystal_description tablet
_exptl_crystal_F_000 3248
_exptl_crystal_size_max 0.60
_exptl_crystal_size_mid 0.30
_exptl_crystal_size_min 0.10
_refine_diff_density_max 1.469
_refine_diff_density_min -1.488
_refine_diff_density_rms 0.169
_refine_ls_extinction_method none
_refine_ls_goodness_of_fit_all 1.025
_refine_ls_goodness_of_fit_obs 1.069
_refine_ls_hydrogen_treatment riding
_refine_ls_matrix_type full
_refine_ls_number_parameters 443
_refine_ls_number_reflns 9138
_refine_ls_number_restraints 82
_refine_ls_restrained_S_all 1.021
_refine_ls_restrained_S_obs 1.062
_refine_ls_R_factor_all 0.1333
_refine_ls_R_factor_obs 0.0760
_refine_ls_shift/esd_max 0.253
_refine_ls_shift/esd_mean 0.006
_refine_ls_structure_factor_coef Fsqd
_refine_ls_weighting_details 'w=1/[\s^2^(Fo^2^)+(0.0646P)^2^+85.1388P] where P=(Fo^2^+2Fc^2^)/3'
_refine_ls_weighting_scheme calc
_refine_ls_wR_factor_all 0.1945
_refine_ls_wR_factor_obs 0.1603
_reflns_number_observed 5809
_reflns_number_total 9138
_reflns_observed_criterion >2sigma(I)
_cod_data_source_file 905857esup1.cif
_cod_data_source_block lasthope
_cod_depositor_comments
;
The following automatic conversions were performed:

'_geom_bond_publ_flag' value 'Y' changed to 'y' according to
/home/saulius/struct/CIF-dictionaries/cif_core.dic dictionary named
'cif_core.dic' version 2.4.2 from 2011-04-26 (16
times).

'_geom_angle_publ_flag' value 'Y' changed to 'y' according
to /home/saulius/struct/CIF-dictionaries/cif_core.dic dictionary
named 'cif_core.dic' version 2.4.2 from 2011-04-26 (34 times).

Automatic conversion script
Id: cif_fix_values 1891 2012-01-12 08:04:46Z andrius 

The following automatic conversions were performed:

'_refine_ls_weighting_scheme' value 'calc
w=1/[\s^2^(Fo^2^)+(0.0646P)^2^+85.1388P] where P=(Fo^2^+2Fc^2^)/3'
was changed to 'calc'. New tag '_refine_ls_weighting_details' was
created. The value of the new tag was set to
'w=1/[\s^2^(Fo^2^)+(0.0646P)^2^+85.1388P] where P=(Fo^2^+2Fc^2^)/3'.

Automatic conversion script
Id: cif_fix_values 3143 2015-03-26 13:38:13Z robertas 
;
_cod_original_cell_volume 6968.7(37)
_cod_original_sg_symbol_H-M P2(1)/n
_cod_database_code 7027712

loop_
_symmetry_equiv_pos_as_xyz
'x, y, z'
'-x+1/2, y+1/2, -z+1/2'
'-x, -y, -z'
'x-1/2, -y-1/2, z-1/2'

loop_
_atom_site_aniso_label
_atom_site_aniso_U_11
_atom_site_aniso_U_22
_atom_site_aniso_U_33
_atom_site_aniso_U_23
_atom_site_aniso_U_13
_atom_site_aniso_U_12
Au 0.0313(3) 0.0254(3) 0.0219(3) -0.0001(3) 0.0020(2) 0.0000(3)
P1 0.033(2) 0.024(2) 0.023(2) -0.0030(15) 0.0057(17) 0.0038(18)
P2 0.030(2) 0.0283(19) 0.0182(18) -0.0027(15) 0.0024(16) -0.0049(17)
P3 0.028(2) 0.026(2) 0.0208(19) 0.0018(15) 0.0010(16) -0.0007(17)
P4 0.028(2) 0.029(2) 0.024(2) 0.0000(16) -0.0007(17) -0.0059(18)
Cl1 0.065(4) 0.054(3) 0.047(3) -0.009(2) 0.005(2) 0.004(3)
O1 0.292(32) 0.151(19) 0.131(17) -0.060(15) -0.027(18) 0.116(20)
O2 0.099(14) 0.191(20) 0.103(13) -0.006(13) 0.007(11) -0.063(14)
O3 0.143(19) 0.112(14) 0.171(19) 0.063(14) 0.027(15) -0.002(13)
O4 0.071(14) 0.307(32) 0.155(18) -0.029(19) -0.046(13) -0.032(17)
Cl2 0.106(5) 0.090(4) 0.066(3) 0.004(3) 0.027(3) -0.018(4)
Cl3 0.181(8) 0.093(5) 0.080(4) 0.022(4) 0.001(4) -0.024(5)
Cl4 0.104(6) 0.122(7) 0.248(11) 0.028(7) -0.040(7) -0.026(5)
Cl5 0.220(12) 0.127(7) 0.170(9) 0.013(6) -0.019(8) -0.034(7)
Cl6 0.267(14) 0.174(9) 0.132(8) 0.012(7) 0.046(8) -0.018(9)
Cl7 0.132(10) 0.237(15) 0.512(28) -0.003(16) 0.053(14) -0.019(10)
Cl8 0.120(10) 0.196(13) 0.727(39) -0.065(18) 0.028(16) -0.023(10)
Cl9 0.317(17) 0.230(12) 0.139(8) -0.017(8) 0.045(9) 0.132(12)

loop_
_atom_site_label
_atom_site_type_symbol
_atom_site_fract_x
_atom_site_fract_y
_atom_site_fract_z
_atom_site_U_iso_or_equiv
_atom_site_thermal_displace_type
_atom_site_occupancy
_atom_site_calc_flag
_atom_site_refinement_flags
Au Au 0.25078(4) 0.546721(18) 0.23300(3) 0.02639(19) Uani 1 d .
P1 P 0.1302(3) 0.60120(12) 0.2596(2) 0.0263(9) Uani 1 d .
P2 P 0.1558(3) 0.52685(12) 0.10785(19) 0.0258(9) Uani 1 d .
P3 P 0.3026(3) 0.48804(12) 0.3255(2) 0.0251(9) Uani 1 d .
P4 P 0.4207(3) 0.56659(12) 0.2195(2) 0.0277(9) Uani 1 d .
N1 N 0.0183(9) 0.5851(4) 0.2131(6) 0.031(3) Uiso 1 d .
H1 H -0.0165 0.6033 0.1798 0.037 Uiso 1 calc R
N2 N 0.0451(8) 0.5049(4) 0.1177(6) 0.028(3) Uiso 1 d .
H2 H 0.0124 0.4924 0.0757 0.033 Uiso 1 calc R
N3 N 0.4169(9) 0.5019(4) 0.3689(6) 0.029(3) Uiso 1 d .
H3 H 0.4671 0.4837 0.3663 0.035 Uiso 1 calc R
N4 N 0.4916(9) 0.5840(4) 0.3015(6) 0.033(3) Uiso 1 d .
H4 H 0.5497 0.5953 0.2958 0.040 Uiso 1 calc R
C11 C 0.1369(9) 0.6585(4) 0.2224(6) 0.027(3) Uiso 1 d D
C12 C 0.0880(10) 0.6716(5) 0.1508(8) 0.043(4) Uiso 1 d D
H12 H 0.0469 0.6509 0.1194 0.051 Uiso 1 calc R
C13 C 0.0992(11) 0.7153(5) 0.1247(9) 0.047(4) Uiso 1 d D
H13 H 0.0653 0.7240 0.0753 0.056 Uiso 1 calc R
C14 C 0.1570(11) 0.7456(6) 0.1678(8) 0.047(4) Uiso 1 d D
H14 H 0.1644 0.7753 0.1493 0.056 Uiso 1 calc R
C15 C 0.2040(12) 0.7325(5) 0.2383(8) 0.045(4) Uiso 1 d D
H15 H 0.2437 0.7537 0.2696 0.054 Uiso 1 calc R
C16 C 0.1963(11) 0.6894(4) 0.2663(8) 0.038(4) Uiso 1 d D
H16 H 0.2315 0.6810 0.3154 0.045 Uiso 1 calc R
C21 C 0.1154(10) 0.6134(4) 0.3599(8) 0.039(4) Uiso 1 d D
C22 C 0.1799(11) 0.5960(5) 0.4206(8) 0.044(4) Uiso 1 d D
H22 H 0.2295 0.5753 0.4106 0.053 Uiso 1 calc R
C23 C 0.1727(13) 0.6087(5) 0.4972(9) 0.062(5) Uiso 1 d D
H23 H 0.2180 0.5971 0.5392 0.074 Uiso 1 calc R
C24 C 0.1004(11) 0.6379(5) 0.5109(10) 0.058(5) Uiso 1 d D
H24 H 0.0947 0.6460 0.5630 0.069 Uiso 1 calc R
C25 C 0.0360(12) 0.6558(5) 0.4517(8) 0.048(4) Uiso 1 d D
H25 H -0.0140 0.6762 0.4623 0.058 Uiso 1 calc R
C26 C 0.0445(11) 0.6439(5) 0.3749(8) 0.037(4) Uiso 1 d D
H26 H 0.0013 0.6569 0.3330 0.044 Uiso 1 calc R
C31 C 0.1292(8) 0.5736(4) 0.0397(7) 0.022(3) Uiso 1 d D
C32 C 0.0352(10) 0.5870(4) 0.0093(6) 0.029(3) Uiso 1 d D
H32 H -0.0203 0.5714 0.0235 0.034 Uiso 1 calc R
C33 C 0.0206(12) 0.6230(4) -0.0419(8) 0.040(4) Uiso 1 d D
H33 H -0.0449 0.6323 -0.0616 0.048 Uiso 1 calc R
C34 C 0.0988(10) 0.6449(6) -0.0640(10) 0.055(5) Uiso 1 d D
H34 H 0.0879 0.6689 -0.1003 0.066 Uiso 1 calc R
C35 C 0.1930(12) 0.6328(5) -0.0347(9) 0.050(5) Uiso 1 d D
H35 H 0.2477 0.6483 -0.0506 0.060 Uiso 1 calc R
C36 C 0.2088(11) 0.5974(4) 0.0189(8) 0.035(4) Uiso 1 d D
H36 H 0.2743 0.5898 0.0412 0.042 Uiso 1 calc R
C41 C 0.1968(9) 0.4832(4) 0.0469(6) 0.024(3) Uiso 1 d D
C42 C 0.2019(9) 0.4884(4) -0.0330(7) 0.034(4) Uiso 1 d D
H42 H 0.1872 0.5166 -0.0575 0.041 Uiso 1 calc R
C43 C 0.2288(9) 0.4519(5) -0.0760(8) 0.037(4) Uiso 1 d D
H43 H 0.2343 0.4559 -0.1295 0.044 Uiso 1 calc R
C44 C 0.2473(12) 0.4104(5) -0.0426(8) 0.049(4) Uiso 1 d D
H44 H 0.2619 0.3855 -0.0734 0.059 Uiso 1 calc R
C45 C 0.2445(12) 0.4051(5) 0.0361(8) 0.045(4) Uiso 1 d D
H45 H 0.2589 0.3766 0.0600 0.054 Uiso 1 calc R
C46 C 0.2205(10) 0.4414(4) 0.0805(8) 0.032(4) Uiso 1 d D
H46 H 0.2202 0.4375 0.1348 0.038 Uiso 1 calc R
C51 C -0.0194(9) 0.5414(4) 0.2283(6) 0.025(3) Uiso 1 d D
C52 C -0.0799(9) 0.5376(4) 0.2861(7) 0.036(4) Uiso 1 d D
H52 H -0.0943 0.5635 0.3144 0.043 Uiso 1 calc R
C53 C -0.1196(10) 0.4962(4) 0.3029(8) 0.039(4) Uiso 1 d D
H53 H -0.1611 0.4944 0.3423 0.047 Uiso 1 calc R
C54 C -0.0996(10) 0.4577(5) 0.2634(7) 0.036(4) Uiso 1 d D
C55 C -0.0426(10) 0.4624(4) 0.2040(7) 0.030(3) Uiso 1 d D
H55 H -0.0299 0.4366 0.1747 0.036 Uiso 1 calc R
C56 C -0.0029(9) 0.5037(4) 0.1856(7) 0.018(3) Uiso 1 d D
C57 C -0.1388(14) 0.4132(6) 0.2818(10) 0.059(5) Uiso 1 d D
C61 C 0.2312(9) 0.4715(4) 0.4025(7) 0.024(3) Uiso 1 d D
C62 C 0.2759(11) 0.4481(4) 0.4661(8) 0.045(4) Uiso 1 d D
H62 H 0.3452 0.4427 0.4722 0.053 Uiso 1 calc R
C63 C 0.2199(12) 0.4322(5) 0.5226(9) 0.052(5) Uiso 1 d D
H63 H 0.2512 0.4163 0.5669 0.062 Uiso 1 calc R
C64 C 0.1194(10) 0.4399(5) 0.5128(8) 0.043(4) Uiso 1 d D
H64 H 0.0811 0.4291 0.5505 0.051 Uiso 1 calc R
C65 C 0.0740(12) 0.4629(5) 0.4489(8) 0.049(4) Uiso 1 d D
H65 H 0.0045 0.4678 0.4421 0.058 Uiso 1 calc R
C66 C 0.1315(11) 0.4791(5) 0.3936(8) 0.041(4) Uiso 1 d D
H66 H 0.1005 0.4955 0.3497 0.050 Uiso 1 calc R
C71 C 0.3242(8) 0.4324(4) 0.2872(7) 0.026(3) Uiso 1 d D
C72 C 0.4131(11) 0.4226(5) 0.2612(7) 0.039(4) Uiso 1 d D
H72 H 0.4644 0.4445 0.2664 0.047 Uiso 1 calc R
C73 C 0.4285(13) 0.3811(5) 0.2274(8) 0.054(5) Uiso 1 d D
H73 H 0.4901 0.3746 0.2103 0.064 Uiso 1 calc R
C74 C 0.3517(10) 0.3489(6) 0.2189(9) 0.055(5) Uiso 1 d D
H74 H 0.3612 0.3208 0.1951 0.066 Uiso 1 calc R
C75 C 0.2609(11) 0.3584(4) 0.2456(7) 0.032(4) Uiso 1 d D
H75 H 0.2091 0.3367 0.2412 0.038 Uiso 1 calc R
C76 C 0.2495(11) 0.4005(4) 0.2787(8) 0.034(4) Uiso 1 d D
H76 H 0.1883 0.4075 0.2960 0.041 Uiso 1 calc R
C81 C 0.4911(9) 0.5213(5) 0.1806(7) 0.033(4) Uiso 1 d D
C82 C 0.5841(11) 0.5090(5) 0.2162(8) 0.043(4) Uiso 1 d D
H82 H 0.6148 0.5244 0.2614 0.052 Uiso 1 calc R
C83 C 0.6316(14) 0.4740(5) 0.1849(10) 0.068(6) Uiso 1 d D
H83 H 0.6952 0.4649 0.2093 0.081 Uiso 1 calc R
C84 C 0.5886(12) 0.4523(6) 0.1192(9) 0.062(5) Uiso 1 d D
H84 H 0.6228 0.4284 0.0982 0.074 Uiso 1 calc R
C85 C 0.4969(12) 0.4647(5) 0.0836(9) 0.052(5) Uiso 1 d D
H85 H 0.4668 0.4496 0.0381 0.063 Uiso 1 calc R
C86 C 0.4485(11) 0.4995(5) 0.1148(8) 0.039(4) Uiso 1 d D
H86 H 0.3848 0.5085 0.0902 0.047 Uiso 1 calc R
C91 C 0.4363(9) 0.6129(4) 0.1542(7) 0.031(3) Uiso 1 d D
C92 C 0.3818(11) 0.6514(5) 0.1596(8) 0.044(4) Uiso 1 d D
H92 H 0.3393 0.6532 0.1983 0.053 Uiso 1 calc R
C93 C 0.3871(12) 0.6875(5) 0.1102(9) 0.056(5) Uiso 1 d D
H93 H 0.3492 0.7139 0.1150 0.067 Uiso 1 calc R
C94 C 0.4480(11) 0.6847(6) 0.0542(9) 0.056(5) Uiso 1 d D
H94 H 0.4509 0.7091 0.0193 0.067 Uiso 1 calc R
C95 C 0.5047(12) 0.6473(5) 0.0475(9) 0.047(4) Uiso 1 d D
H95 H 0.5476 0.6457 0.0090 0.057 Uiso 1 calc R
C96 C 0.4983(11) 0.6118(5) 0.0981(8) 0.040(4) Uiso 1 d D
H96 H 0.5378 0.5858 0.0940 0.049 Uiso 1 calc R
C101 C 0.4685(9) 0.5825(3) 0.3791(7) 0.024(3) Uiso 1 d D
C102 C 0.4885(9) 0.6206(5) 0.4243(7) 0.040(4) Uiso 1 d D
H102 H 0.5136 0.6466 0.4019 0.047 Uiso 1 calc R
C103 C 0.4729(10) 0.6218(5) 0.5012(8) 0.043(4) Uiso 1 d D
C104 C 0.4353(11) 0.5839(4) 0.5334(9) 0.039(4) Uiso 1 d D
H104 H 0.4234 0.5841 0.5860 0.047 Uiso 1 calc R
C105 C 0.4152(10) 0.5460(5) 0.4880(7) 0.036(3) Uiso 1 d D
H105 H 0.3891 0.5202 0.5100 0.043 Uiso 1 calc R
C106 C 0.4322(10) 0.5446(5) 0.4111(7) 0.029(3) Uiso 1 d D
C107 C 0.4980(17) 0.6638(8) 0.5519(13) 0.092(7) Uiso 1 d D
Cl1 Cl 0.7360(4) 0.64827(16) 0.2604(3) 0.0560(12) Uani 1 d .
O1 O 0.7244(20) 0.6064(8) 0.2303(12) 0.197(12) Uani 1 d .
O2 O 0.6600(14) 0.6501(7) 0.3097(10) 0.132(7) Uani 1 d .
O3 O 0.7044(15) 0.6795(6) 0.2045(12) 0.141(8) Uani 1 d .
O4 O 0.8186(14) 0.6566(9) 0.3108(13) 0.184(11) Uani 1 d .
C111 C 0.2615(19) 0.8126(8) -0.0163(13) 0.100(8) Uiso 1 d .
H11A H 0.2058 0.8337 -0.0150 0.121 Uiso 1 calc R
H11B H 0.2987 0.8227 -0.0580 0.121 Uiso 1 calc R
Cl2 Cl 0.3380(5) 0.8162(2) 0.0705(3) 0.0859(18) Uani 1 d .
Cl3 Cl 0.2142(6) 0.7609(2) -0.0401(4) 0.120(3) Uani 1 d .
C112 C 0.5344(24) 0.7494(10) 0.2706(18) 0.137(11) Uiso 1 d .
H11C H 0.6039 0.7440 0.2938 0.164 Uiso 1 calc R
H11D H 0.5147 0.7247 0.2333 0.164 Uiso 1 calc R
Cl4 Cl 0.4604(6) 0.7465(3) 0.3446(7) 0.164(4) Uani 1 d .
Cl5 Cl 0.5304(9) 0.7946(3) 0.2238(6) 0.177(4) Uani 1 d .
C113 C 0.7264(22) 0.7384(10) 0.0486(16) 0.127(10) Uiso 1 d .
H11E H 0.7276 0.7705 0.0638 0.152 Uiso 1 calc R
H11F H 0.6921 0.7209 0.0852 0.152 Uiso 1 calc R
Cl6 Cl 0.6695(10) 0.7313(4) -0.0467(6) 0.189(5) Uani 1 d .
Cl7 Cl 0.8452(10) 0.7182(5) 0.0466(12) 0.293(9) Uani 1 d .
C114 C 0.5863(27) 0.2633(12) 0.2448(21) 0.173(14) Uiso 1 d .
H11G H 0.6176 0.2334 0.2546 0.207 Uiso 1 calc R
H11H H 0.5316 0.2667 0.2762 0.207 Uiso 1 calc R
Cl8 Cl 0.6862(10) 0.3140(5) 0.2640(14) 0.351(12) Uani 1 d .
Cl9 Cl 0.5513(11) 0.2716(4) 0.1568(6) 0.227(6) Uani 1 d .

loop_
_atom_type_symbol
_atom_type_description
_atom_type_scat_dispersion_real
_atom_type_scat_dispersion_imag
_atom_type_scat_source
C C 0.0033 0.0016 'International Tables Vol C Tables 4.2.6.8 and 6.1.1.4'
H H 0.0000 0.0000 'International Tables Vol C Tables 4.2.6.8 and 6.1.1.4'
N N 0.0061 0.0033 'International Tables Vol C Tables 4.2.6.8 and 6.1.1.4'
O O 0.0106 0.0060 'International Tables Vol C Tables 4.2.6.8 and 6.1.1.4'
P P 0.1023 0.0942 'International Tables Vol C Tables 4.2.6.8 and 6.1.1.4'
Cl Cl 0.1484 0.1585 'International Tables Vol C Tables 4.2.6.8 and 6.1.1.4'
Au Au -2.0133 8.8022 'International Tables Vol C Tables 4.2.6.8 and 6.1.1.4'

loop_
_geom_angle_atom_site_label_1
_geom_angle_atom_site_label_2
_geom_angle_atom_site_label_3
_geom_angle
_geom_angle_publ_flag
P1 Au P3 120.27(13) y
P1 Au P4 122.87(13) y
P3 Au P4 92.74(13) y
P1 Au P2 92.51(13) y
P3 Au P2 119.11(12) y
P4 Au P2 111.39(13) y
N1 P1 C21 107.3(6) y
N1 P1 C11 100.6(6) y
C21 P1 C11 99.9(6) y
N1 P1 Au 108.2(4) y
C21 P1 Au 119.5(4) y
C11 P1 Au 119.3(4) y
N2 P2 C41 98.0(6) y
N2 P2 C31 105.4(5) y
C41 P2 C31 102.5(5) y
N2 P2 Au 112.0(4) y
C41 P2 Au 121.6(4) y
C31 P2 Au 115.1(4) y
N3 P3 C71 101.4(6) y
N3 P3 C61 107.2(5) y
C71 P3 C61 98.9(5) y
N3 P3 Au 106.6(4) y
C71 P3 Au 117.5(4) y
C61 P3 Au 123.1(4) y
N4 P4 C91 101.0(6) y
N4 P4 C81 105.6(6) y
C91 P4 C81 102.2(6) y
N4 P4 Au 115.6(5) y
C91 P4 Au 116.3(4) y
C81 P4 Au 114.3(4) y
C51 N1 P1 119.5(9) y
C56 N2 P2 128.3(9) y
C106 N3 P3 119.5(9) y
C101 N4 P4 127.7(9) y
C12 C11 C16 118.6(13) ?
C12 C11 P1 122.7(10) ?
C16 C11 P1 118.7(9) ?
C11 C12 C13 119.7(13) ?
C14 C13 C12 121.7(14) ?
C13 C14 C15 118.1(16) ?
C14 C15 C16 122.5(14) ?
C15 C16 C11 119.5(13) ?
C22 C21 C26 119.5(15) ?
C22 C21 P1 120.9(11) ?
C26 C21 P1 119.2(10) ?
C21 C22 C23 120.2(14) ?
C24 C23 C22 119.4(16) ?
C25 C24 C23 121.5(18) ?
C24 C25 C26 119.2(15) ?
C21 C26 C25 120.1(13) ?
C32 C31 C36 118.2(12) ?
C32 C31 P2 123.8(9) ?
C36 C31 P2 117.9(9) ?
C31 C32 C33 120.7(13) ?
C34 C33 C32 120.4(14) ?
C33 C34 C35 120.6(17) ?
C34 C35 C36 119.6(15) ?
C31 C36 C35 120.4(13) ?
C46 C41 C42 118.0(12) ?
C46 C41 P2 117.9(9) ?
C42 C41 P2 124.0(9) ?
C43 C42 C41 119.8(12) ?
C44 C43 C42 121.3(13) ?
C43 C44 C45 119.5(15) ?
C44 C45 C46 120.0(14) ?
C41 C46 C45 121.3(12) ?
C56 C51 C52 118.7(12) ?
C56 C51 N1 123.0(10) ?
C52 C51 N1 118.1(10) ?
C51 C52 C53 120.8(12) ?
C54 C53 C52 121.2(13) ?
C53 C54 C55 117.2(14) ?
C53 C54 C57 122.0(12) ?
C55 C54 C57 120.7(12) ?
C54 C55 C56 122.4(12) ?
C51 C56 C55 119.5(11) ?
C51 C56 N2 123.6(11) ?
C55 C56 N2 116.6(10) ?
C66 C61 C62 119.6(14) ?
C66 C61 P3 120.0(9) ?
C62 C61 P3 120.2(10) ?
C61 C62 C63 120.6(14) ?
C64 C63 C62 119.3(15) ?
C65 C64 C63 120.5(16) ?
C64 C65 C66 119.4(15) ?
C61 C66 C65 120.6(13) ?
C76 C71 C72 119.2(13) ?
C76 C71 P3 120.3(9) ?
C72 C71 P3 120.3(9) ?
C71 C72 C73 121.0(14) ?
C72 C73 C74 119.3(15) ?
C73 C74 C75 120.2(16) ?
C76 C75 C74 117.9(14) ?
C71 C76 C75 122.3(13) ?
C86 C81 C82 120.2(14) ?
C86 C81 P4 118.2(10) ?
C82 C81 P4 121.6(10) ?
C83 C82 C81 118.4(14) ?
C84 C83 C82 121.2(17) ?
C85 C84 C83 120.3(19) ?
C84 C85 C86 119.0(15) ?
C81 C86 C85 120.9(14) ?
C92 C91 C96 117.3(14) ?
C92 C91 P4 118.4(10) ?
C96 C91 P4 124.2(10) ?
C91 C92 C93 121.8(14) ?
C94 C93 C92 118.9(16) ?
C93 C94 C95 121.2(17) ?
C94 C95 C96 118.5(15) ?
C91 C96 C95 122.1(14) ?
C102 C101 C106 119.6(13) ?
C102 C101 N4 117.3(11) ?
C106 C101 N4 123.0(10) ?
C101 C102 C103 121.6(13) ?
C102 C103 C104 119.0(13) ?
C102 C103 C107 121.4(15) ?
C104 C103 C107 119.6(15) ?
C105 C104 C103 119.2(14) ?
C104 C105 C106 121.9(13) ?
C101 C106 C105 118.8(12) ?
C101 C106 N3 122.6(11) ?
C105 C106 N3 118.5(11) ?
O4 Cl1 O3 119.0(15) ?
O4 Cl1 O1 117.5(16) ?
O3 Cl1 O1 110.1(13) ?
O4 Cl1 O2 102.4(12) ?
O3 Cl1 O2 102.4(12) ?
O1 Cl1 O2 102.2(15) ?
Cl3 C111 Cl2 115.8(14) ?
Cl5 C112 Cl4 116.4(20) ?
Cl7 C113 Cl6 103.3(17) ?
Cl9 C114 Cl8 98.4(20) ?

loop_
_geom_bond_atom_site_label_1
_geom_bond_atom_site_label_2
_geom_bond_distance
_geom_bond_publ_flag
Au P1 2.4008(37) y
Au P3 2.4080(35) y
Au P4 2.4352(40) y
Au P2 2.4371(35) y
P1 N1 1.6895(120) y
P1 C21 1.8184(152) y
P1 C11 1.8285(134) y
P2 N2 1.6761(116) y
P2 C41 1.8139(131) y
P2 C31 1.8265(128) y
P3 N3 1.6824(118) y
P3 C71 1.8247(134) y
P3 C61 1.8293(135) y
P4 N4 1.6821(116) y
P4 C91 1.8150(140) y
P4 C81 1.8397(148) y
N1 C51 1.4355(167) ?
N2 C56 1.4283(153) ?
N3 C106 1.4642(164) ?
N4 C101 1.4273(162) ?
C11 C12 1.3800(148) ?
C11 C16 1.3794(148) ?
C12 C13 1.3921(167) ?
C13 C14 1.3514(159) ?
C14 C15 1.3542(159) ?
C15 C16 1.3806(165) ?
C21 C22 1.3727(153) ?
C21 C26 1.3782(151) ?
C22 C23 1.3983(172) ?
C23 C24 1.3610(169) ?
C24 C25 1.3607(165) ?
C25 C26 1.4005(166) ?
C31 C32 1.3738(141) ?
C31 C36 1.3871(144) ?
C32 C33 1.3885(156) ?
C33 C34 1.3509(159) ?
C34 C35 1.3603(162) ?
C35 C36 1.4006(163) ?
C41 C46 1.3911(140) ?
C41 C42 1.4071(140) ?
C42 C43 1.3943(160) ?
C43 C44 1.3707(156) ?
C44 C45 1.3824(157) ?
C45 C46 1.3919(161) ?
C51 C56 1.3793(136) ?
C51 C52 1.3926(143) ?
C52 C53 1.3920(156) ?
C53 C54 1.3820(151) ?
C54 C55 1.3846(146) ?
C54 C57 1.4774(224) ?
C55 C56 1.3987(147) ?
C61 C66 1.3654(151) ?
C61 C62 1.3725(148) ?
C62 C63 1.4078(173) ?
C63 C64 1.3764(163) ?
C64 C65 1.3719(159) ?
C65 C66 1.4090(171) ?
C71 C76 1.3840(146) ?
C71 C72 1.3837(148) ?
C72 C73 1.3948(166) ?
C73 C74 1.4112(163) ?
C74 C75 1.4129(160) ?
C75 C76 1.3954(158) ?
C81 C86 1.3669(149) ?
C81 C82 1.3789(153) ?
C82 C83 1.3782(177) ?
C83 C84 1.3670(175) ?
C84 C85 1.3639(172) ?
C85 C86 1.3795(170) ?
C91 C92 1.3756(152) ?
C91 C96 1.3802(151) ?
C92 C93 1.3834(171) ?
C93 C94 1.3677(166) ?
C94 C95 1.3697(163) ?
C95 C96 1.3826(167) ?
C101 C102 1.3826(144) ?
C101 C106 1.3821(142) ?
C102 C103 1.3836(158) ?
C103 C104 1.3883(154) ?
C103 C107 1.5363(257) ?
C104 C105 1.3794(151) ?
C105 C106 1.3875(149) ?
Cl1 O4 1.3465(169) ?
Cl1 O3 1.3673(174) ?
Cl1 O1 1.3513(208) ?
Cl1 O2 1.4381(186) ?
C111 Cl3 1.6939(237) ?
C111 Cl2 1.7080(230) ?
C112 Cl5 1.5676(298) ?
C112 Cl4 1.7466(301) ?
C113 Cl7 1.7331(292) ?
C113 Cl6 1.7369(278) ?
C114 Cl9 1.5546(341) ?
C114 Cl8 2.0280(364) ?
